data_7010989
loop_
_publ_author_name
'Toshiaki Tsukuda'
'Takayoshi Suzuki'
'Sumio Kaizaki'

_publ_section_title
;
 Synthesis, spectroscopic and magnetic properties of lanthanide(III)
 complexes with a chelated imino nitroxide radical
;
_journal_issue 8
_journal_name_full 'J. Chem. Soc., Dalton Trans.'
_journal_page_first 1721
_journal_page_last 1726
_journal_paper_doi 10.1039/b106401k
_journal_year 2002
_chemical_formula_moiety 'C27 H19 F18 Er N3 O7 '
_chemical_formula_sum 'C27 H19 Er F18 N3 O7'
_chemical_formula_weight 1006.69
_space_group_IT_number 14
_symmetry_cell_setting monoclinic
_symmetry_Int_Tables_number 14
_symmetry_space_group_name_Hall '-P 2yn'
_symmetry_space_group_name_H-M 'P 1 21/n 1'
_atom_sites_solution_hydrogens geom
_atom_sites_solution_primary direct
_atom_sites_solution_secondary difmap
_audit_creation_date 2001-12-18
_audit_creation_method 'by CrystalStructure v2.00'
_cell_angle_alpha 90
_cell_angle_beta 98.48(1)
_cell_angle_gamma 90
_cell_formula_units_Z 4
_cell_length_a 12.101(1)
_cell_length_b 31.582(4)
_cell_length_c 9.554(1)
_cell_measurement_reflns_used 25
_cell_measurement_temperature 296.1
_cell_measurement_theta_max 13.9
_cell_measurement_theta_min 12.8
_cell_volume 3611.4(7)
_computing_cell_refinement WinAFC
_computing_data_collection WinAFC
_computing_data_reduction CrystalStructure
_computing_molecular_graphics 'ORTEP-3 Ver.1.07'
_computing_publication_material 'CrystalStructure Ver. 2.00'
_computing_structure_refinement SHELXL
_computing_structure_solution SIR92
_diffrn_measurement_device_type 'Rigaku AFC7R'
_diffrn_measurement_method \w
_diffrn_radiation_type 'Mo K\a'
_diffrn_radiation_wavelength 0.7107
_diffrn_reflns_av_R_equivalents 0.047
_diffrn_reflns_av_sigmaI/netI 0.1014
_diffrn_reflns_limit_h_max 17
_diffrn_reflns_limit_h_min -8
_diffrn_reflns_limit_k_max 44
_diffrn_reflns_limit_k_min 0
_diffrn_reflns_limit_l_max 13
_diffrn_reflns_limit_l_min -13
_diffrn_reflns_number 12473
_diffrn_reflns_theta_max 30.02
_diffrn_reflns_theta_min 2.51
_diffrn_standards_decay_% -3.06
_diffrn_standards_interval_count 150
_diffrn_standards_number 3
_exptl_absorpt_coefficient_mu 2.458
_exptl_absorpt_correction_T_max 0.612
_exptl_absorpt_correction_T_min 0.229
_exptl_absorpt_correction_type
;
integration (Coppens, Leiserowitz & Rabinovich, 1965)
;
_exptl_absorpt_process_details Coppens_numerical
_exptl_crystal_colour red
_exptl_crystal_density_diffrn 1.851
_exptl_crystal_density_method 'not measured'
_exptl_crystal_description prismatic
_exptl_crystal_size_max 0.20
_exptl_crystal_size_mid 0.20
_exptl_crystal_size_min 0.20
_refine_diff_density_max 0.802
_refine_diff_density_min -2.860
_refine_diff_density_rms 0.133
_refine_ls_extinction_method none
_refine_ls_goodness_of_fit_ref 0.948
_refine_ls_hydrogen_treatment mixed
_refine_ls_matrix_type full
_refine_ls_number_parameters 528
_refine_ls_number_reflns 10523
_refine_ls_number_restraints 0
_refine_ls_restrained_S_all 0.948
_refine_ls_R_factor_all 0.1449
_refine_ls_R_factor_gt 0.0487
_refine_ls_shift/su_max 0.001
_refine_ls_shift/su_mean 0.000
_refine_ls_structure_factor_coef Fsqd
_refine_ls_weighting_details 'calc w=1/[\s^2^(Fo^2^)+(0.0893P)^2^+0.0000P] where P=(Fo^2^+2Fc^2^)/3'
_refine_ls_weighting_scheme calc
_refine_ls_wR_factor_gt 0.1261
_refine_ls_wR_factor_ref 0.1638
_reflns_number_gt 5201
_reflns_number_total 10523
_cod_data_source_file b106401k.txt
_cod_data_source_block Er(hfac)3(IM-2py)
_cod_depositor_comments
;
The following automatic conversions were performed:
'_atom_site_symetry_multiplicity' tag replaced with
'_atom_site_symmetry_multiplicity'.

Automatic conversion script
Id: cif_correct_tags 1440 2010-10-19 06:21:57Z saulius 
;
_cod_original_formula_sum 'C27 H19 F18 Er N3 O7 '
_cod_database_code 7010989

loop_
_symmetry_equiv_pos_as_xyz
x,y,z
-x,-y,-z
-x+1/2,y+1/2,-z+1/2
x+1/2,-y+1/2,z+1/2

loop_
_atom_site_label
_atom_site_type_symbol
_atom_site_fract_x
_atom_site_fract_y
_atom_site_fract_z
_atom_site_U_iso_or_equiv
_atom_site_adp_type
_atom_site_occupancy
_atom_site_symmetry_multiplicity
_atom_site_calc_flag
_atom_site_refinement_flags
_atom_site_disorder_assembly
_atom_site_disorder_group
Er1 Er -0.22998(2) -0.138245(8) -0.84215(3) 0.04950(10) Uani 1 1 d . . .
F1 F 0.1325(6) -0.1703(3) -1.1471(9) 0.175(4) Uani 1 1 d . . .
F2 F 0.1349(6) -0.1163(3) -1.0193(9) 0.152(3) Uani 1 1 d . . .
F3 F 0.1556(5) -0.1765(3) -0.9237(11) 0.186(4) Uani 1 1 d . . .
F4 F -0.3116(6) -0.2370(3) -1.2636(7) 0.149(3) Uani 1 1 d . . .
F5 F -0.3643(6) -0.1760(3) -1.3152(6) 0.158(3) Uani 1 1 d . . .
F6 F -0.2203(6) -0.2006(3) -1.3902(6) 0.167(3) Uani 1 1 d . . .
F7 F -0.2483(7) 0.0124(3) -1.1573(11) 0.241(6) Uani 1 1 d . . .
F8 F -0.1530(7) 0.0098(2) -0.9618(9) 0.164(3) Uani 1 1 d . . .
F9 F -0.1030(8) -0.0248(3) -1.1228(9) 0.176(4) Uani 1 1 d . . .
F10 F -0.6168(6) -0.1013(6) -1.0204(17) 0.291(10) Uani 1 1 d . . .
F11 F -0.5993(5) -0.05273(19) -1.1533(11) 0.194(5) Uani 1 1 d . . .
F12 F -0.5806(10) -0.1129(3) -1.1968(18) 0.313(11) Uani 1 1 d . . .
F13 F -0.5152(11) -0.0498(3) -0.5358(19) 0.260(7) Uani 1 1 d . . .
F14 F -0.3644(12) -0.0374(5) -0.4939(18) 0.310(11) Uani 1 1 d . . .
F15 F -0.4390(18) -0.0228(3) -0.6683(14) 0.306(10) Uani 1 1 d . . .
F16 F -0.4705(9) -0.2321(3) -0.5930(13) 0.218(5) Uani 1 1 d . . .
F17 F -0.5962(8) -0.1939(3) -0.5904(12) 0.214(5) Uani 1 1 d . . .
F18 F -0.5645(9) -0.2194(4) -0.7758(8) 0.257(7) Uani 1 1 d . . .
O1 O 0.1563(5) -0.1748(2) -0.4553(8) 0.115(3) Uani 1 1 d . . .
O2 O -0.0528(4) -0.14600(17) -0.9176(5) 0.0711(13) Uani 1 1 d . . .
O3 O -0.2579(4) -0.17763(16) -1.0466(5) 0.0663(12) Uani 1 1 d . . .
O4 O -0.1996(4) -0.07702(15) -0.9548(5) 0.0656(12) Uani 1 1 d . . .
O5 O -0.4035(4) -0.11766(15) -0.9723(5) 0.0644(12) Uani 1 1 d . . .
O6 O -0.3075(4) -0.09153(14) -0.6962(5) 0.0645(11) Uani 1 1 d . . .
O7 O -0.3657(4) -0.17634(14) -0.7530(5) 0.0615(11) Uani 1 1 d . . .
N1 N -0.0776(5) -0.12672(17) -0.6394(6) 0.0587(13) Uani 1 1 d . . .
N2 N 0.0817(6) -0.1486(2) -0.5125(8) 0.083(2) Uani 1 1 d . . .
N3 N -0.1446(4) -0.20516(15) -0.7358(5) 0.0526(12) Uani 1 1 d . . .
C1 C -0.0189(5) -0.1596(2) -0.5935(7) 0.0581(15) Uani 1 1 d . . .
C2 C -0.0547(5) -0.2034(2) -0.6334(7) 0.0556(14) Uani 1 1 d . . .
C3 C -0.0033(6) -0.2390(2) -0.5714(8) 0.073(2) Uani 1 1 d . . .
H1 H 0.0575 -0.2368 -0.4999 0.07(2) Uiso 1 1 calc R . .
C4 C -0.0446(6) -0.2786(2) -0.6185(8) 0.076(2) Uani 1 1 d . . .
H2 H -0.0112 -0.3034 -0.5805 0.08(2) Uiso 1 1 calc R . .
C5 C -0.1362(6) -0.2799(2) -0.7229(9) 0.075(2) Uani 1 1 d . . .
H3 H -0.1660 -0.3057 -0.7563 0.08(2) Uiso 1 1 calc R . .
C6 C -0.1831(6) -0.2428(2) -0.7772(8) 0.0651(17) Uani 1 1 d . . .
H4 H -0.2453 -0.2443 -0.8469 0.15(5) Uiso 1 1 calc R . .
C7 C -0.0219(6) -0.0879(2) -0.5679(9) 0.075(2) Uani 1 1 d . . .
C8 C 0.1005(8) -0.1030(3) -0.5252(11) 0.097(3) Uani 1 1 d . . .
C9 C -0.0820(11) -0.0793(3) -0.4438(10) 0.110(4) Uani 1 1 d . . .
H5 H -0.0598 -0.0522 -0.4041 0.15(4) Uiso 1 1 calc R . .
H6 H -0.0635 -0.1009 -0.3734 0.10(3) Uiso 1 1 calc R . .
H7 H -0.1612 -0.0794 -0.4748 0.15(5) Uiso 1 1 calc R . .
C10 C -0.0341(10) -0.0513(3) -0.6678(11) 0.106(4) Uani 1 1 d . . .
H8 H 0.0163 -0.0292 -0.6312 0.15(4) Uiso 1 1 calc R . .
H9 H -0.1095 -0.0410 -0.6784 0.06(2) Uiso 1 1 calc R . .
H10 H -0.0170 -0.0603 -0.7583 0.10(3) Uiso 1 1 calc R . .
C11 C 0.1605(12) -0.0856(4) -0.3864(13) 0.144(6) Uani 1 1 d . . .
H11 H 0.2359 -0.0959 -0.3710 0.20(7) Uiso 1 1 calc R . .
H12 H 0.1225 -0.0946 -0.3103 0.10(4) Uiso 1 1 calc R . .
H13 H 0.1610 -0.0552 -0.3903 0.07(2) Uiso 1 1 calc R . .
C12 C 0.1763(11) -0.0972(5) -0.6356(15) 0.142(5) Uani 1 1 d . . .
H14 H 0.2385 -0.1162 -0.6168 0.21(8) Uiso 1 1 calc R . .
H15 H 0.2031 -0.0685 -0.6328 0.13(4) Uiso 1 1 calc R . .
H16 H 0.1355 -0.1030 -0.7276 0.048(18) Uiso 1 1 calc R . .
C13 C 0.1020(9) -0.1556(4) -1.0284(15) 0.108(3) Uani 1 1 d . . .
C14 C -0.0253(6) -0.1591(2) -1.0285(9) 0.0670(18) Uani 1 1 d . . .
C15 C -0.0920(7) -0.1744(2) -1.1482(8) 0.075(2) Uani 1 1 d . . .
H17 H -0.0610 -0.1794 -1.2302 0.061(19) Uiso 1 1 calc R . .
C16 C -0.2034(7) -0.1823(2) -1.1466(8) 0.0688(18) Uani 1 1 d . . .
C17 C -0.2732(9) -0.1984(4) -1.2801(10) 0.103(3) Uani 1 1 d . . .
C18 C -0.1933(8) -0.0123(4) -1.0705(13) 0.107(4) Uani 1 1 d . . .
C19 C -0.2589(6) -0.0503(2) -1.0289(8) 0.0703(19) Uani 1 1 d . . .
C20 C -0.3716(7) -0.0525(2) -1.0764(9) 0.089(3) Uani 1 1 d . . .
H18 H -0.4059 -0.0304 -1.1309 0.13(4) Uiso 1 1 calc R . .
C21 C -0.4346(5) -0.0864(2) -1.0456(8) 0.0659(17) Uani 1 1 d . . .
C22 C -0.5558(7) -0.0858(3) -1.1072(17) 0.120(4) Uani 1 1 d . . .
C23 C -0.4303(11) -0.0523(4) -0.5854(18) 0.119(4) Uani 1 1 d . . .
C24 C -0.3974(8) -0.0925(2) -0.6473(8) 0.075(2) Uani 1 1 d . . .
C25 C -0.4659(8) -0.1268(3) -0.6360(10) 0.082(2) Uani 1 1 d . . .
H19 H -0.5286 -0.1235 -0.5911 0.14(4) Uiso 1 1 calc R . .
C26 C -0.4441(6) -0.1659(2) -0.6892(8) 0.0687(19) Uani 1 1 d . . .
C27 C -0.5235(9) -0.2013(3) -0.6721(13) 0.099(3) Uani 1 1 d . . .

loop_
_atom_site_aniso_label
_atom_site_aniso_U_11
_atom_site_aniso_U_22
_atom_site_aniso_U_33
_atom_site_aniso_U_12
_atom_site_aniso_U_13
_atom_site_aniso_U_23
Er1 0.0395(1) 0.0556(2) 0.0515(1) 0.0012(1) 0.00017(9) 0.0029(1)
F1 0.098(5) 0.250(9) 0.196(8) -0.004(5) 0.088(5) -0.055(7)
F2 0.097(4) 0.156(6) 0.216(8) -0.045(5) 0.070(5) -0.016(6)
F3 0.057(3) 0.233(9) 0.26(1) 0.051(5) 0.012(5) 0.072(8)
F4 0.157(7) 0.160(6) 0.126(5) -0.047(5) 0.010(5) -0.062(5)
F5 0.135(6) 0.231(8) 0.091(4) 0.063(6) -0.044(4) -0.035(5)
F6 0.152(6) 0.29(1) 0.064(3) -0.028(6) 0.030(4) -0.053(5)
F7 0.165(7) 0.218(9) 0.30(1) -0.092(7) -0.087(8) 0.198(9)
F8 0.166(7) 0.117(5) 0.194(8) -0.074(5) -0.022(6) 0.014(5)
F9 0.185(8) 0.171(7) 0.193(8) -0.072(6) 0.092(7) 0.019(6)
F10 0.049(4) 0.43(2) 0.38(2) -0.007(7) -0.003(7) 0.25(2)
F11 0.071(4) 0.105(4) 0.37(1) 0.005(3) -0.081(6) 0.075(6)
F12 0.17(1) 0.153(8) 0.53(2) 0.020(7) -0.24(1) -0.10(1)
F13 0.24(1) 0.128(7) 0.46(2) 0.016(7) 0.21(1) -0.10(1)
F14 0.24(1) 0.27(1) 0.37(2) 0.12(1) -0.11(1) -0.26(2)
F15 0.60(3) 0.104(6) 0.26(1) 0.14(1) 0.20(2) 0.014(8)
F16 0.21(1) 0.140(7) 0.30(1) -0.081(7) -0.001(9) 0.077(8)
F17 0.178(8) 0.177(7) 0.33(1) -0.060(6) 0.184(9) -0.030(8)
F18 0.30(1) 0.36(1) 0.112(5) -0.27(1) 0.056(7) -0.061(8)
O1 0.088(4) 0.092(4) 0.145(6) 0.007(3) -0.056(4) 0.003(4)
O2 0.043(2) 0.103(4) 0.067(3) -0.002(2) 0.007(2) 0.001(3)
O3 0.055(3) 0.086(3) 0.056(3) -0.002(2) 0.004(2) -0.008(2)
O4 0.053(2) 0.070(3) 0.069(3) -0.007(2) -0.004(2) 0.017(2)
O5 0.045(2) 0.068(3) 0.076(3) -0.003(2) -0.007(2) 0.010(2)
O6 0.065(3) 0.055(2) 0.075(3) 0.005(2) 0.014(2) -0.007(2)
O7 0.053(2) 0.059(3) 0.074(3) 0.008(2) 0.013(2) 0.007(2)
N1 0.059(3) 0.056(3) 0.057(3) -0.003(2) -0.006(2) 0.000(2)
N2 0.074(4) 0.076(4) 0.086(5) -0.006(3) -0.033(4) 0.008(3)
N3 0.044(2) 0.052(3) 0.059(3) 0.004(2) -0.004(2) 0.003(2)
C1 0.048(3) 0.065(4) 0.056(4) -0.002(3) -0.008(3) 0.003(3)
C2 0.045(3) 0.060(4) 0.061(4) 0.003(3) 0.002(3) 0.009(3)
C3 0.062(4) 0.074(4) 0.074(4) 0.010(3) -0.018(4) 0.007(4)
C4 0.071(5) 0.064(4) 0.087(5) 0.012(4) -0.002(4) 0.015(4)
C5 0.065(4) 0.053(4) 0.107(6) 0.005(3) 0.012(4) -0.011(4)
C6 0.055(4) 0.058(4) 0.079(4) 0.001(3) -0.002(3) 0.000(3)
C7 0.071(4) 0.058(4) 0.084(5) -0.016(3) -0.025(4) -0.003(4)
C8 0.083(6) 0.080(5) 0.111(7) -0.021(4) -0.041(5) 0.012(5)
C9 0.16(1) 0.079(6) 0.085(6) -0.008(6) -0.012(7) -0.015(5)
C10 0.128(9) 0.065(5) 0.108(8) -0.029(5) -0.043(7) 0.011(5)
C11 0.15(1) 0.098(8) 0.15(1) -0.041(8) -0.091(9) 0.013(7)
C12 0.092(9) 0.16(1) 0.17(1) -0.042(9) 0.010(8) 0.03(1)
C13 0.068(6) 0.113(8) 0.15(1) 0.002(6) 0.043(7) -0.010(8)
C14 0.054(4) 0.065(4) 0.085(5) 0.007(3) 0.020(4) 0.018(4)
C15 0.082(5) 0.080(5) 0.068(5) 0.005(4) 0.029(4) -0.007(4)
C16 0.078(5) 0.068(4) 0.059(4) 0.009(4) 0.005(4) 0.006(3)
C17 0.090(7) 0.139(9) 0.079(6) 0.002(7) 0.013(5) -0.032(6)
C18 0.069(5) 0.113(8) 0.131(9) -0.020(5) -0.009(6) 0.055(7)
C19 0.062(4) 0.070(4) 0.075(5) -0.011(3) -0.002(4) 0.020(4)
C20 0.070(5) 0.075(5) 0.110(6) -0.011(4) -0.026(5) 0.045(5)
C21 0.048(3) 0.062(4) 0.082(5) -0.002(3) -0.009(3) 0.012(3)
C22 0.051(4) 0.075(6) 0.22(1) -0.012(4) -0.035(6) 0.038(7)
C23 0.105(8) 0.094(8) 0.16(1) 0.029(6) 0.039(8) -0.034(8)
C24 0.092(6) 0.069(5) 0.065(4) 0.016(4) 0.011(4) -0.000(4)
C25 0.073(5) 0.087(6) 0.093(6) 0.016(4) 0.032(5) -0.003(5)
C26 0.049(4) 0.081(5) 0.076(5) -0.007(3) 0.006(3) 0.015(4)
C27 0.087(6) 0.094(7) 0.121(8) -0.026(5) 0.039(6) 0.001(6)

loop_
_atom_type_symbol
_atom_type_description
_atom_type_scat_dispersion_real
_atom_type_scat_dispersion_imag
_atom_type_scat_source
C C 0.006 0.003
;
International Tables for Crystallography
(1992, Vol. C, Tables 4.2.6.8 and 6.1.1.4)
;
H H 0.000 0.000
;
International Tables for Crystallography
(1992, Vol. C, Table 6.1.1.4)
;
N N 0.011 0.006
;
International Tables for Crystallography
(1992, Vol. C, Tables 4.2.6.8 and 6.1.1.4)
;
O O 0.017 0.010
;
International Tables for Crystallography
(1992, Vol. C, Tables 4.2.6.8 and 6.1.1.4)
;
F F 0.026 0.016
;
International Tables for Crystallography
(1992, Vol. C, Tables 4.2.6.8 and 6.1.1.4)
;
Er Er -0.314 5.248
;
International Tables for Crystallography
(1992, Vol. C, Tables 4.2.6.8 and 6.1.1.4)
;

loop_
_geom_angle_atom_site_label_1
_geom_angle_atom_site_label_2
_geom_angle_atom_site_label_3
_geom_angle
_geom_angle_site_symmetry_1
_geom_angle_site_symmetry_3
_geom_angle_publ_flag
O4 Er1 O3 94.13(17) . . ?
O4 Er1 O7 142.80(16) . . ?
O3 Er1 O7 90.48(17) . . ?
O4 Er1 O6 81.44(18) . . ?
O3 Er1 O6 146.41(17) . . ?
O7 Er1 O6 74.69(17) . . ?
O4 Er1 O5 73.14(16) . . ?
O3 Er1 O5 72.21(17) . . ?
O7 Er1 O5 73.26(16) . . ?
O6 Er1 O5 74.66(18) . . ?
O4 Er1 O2 74.17(18) . . ?
O3 Er1 O2 73.27(17) . . ?
O7 Er1 O2 141.75(17) . . ?
O6 Er1 O2 135.34(18) . . ?
O5 Er1 O2 129.77(17) . . ?
O4 Er1 N1 95.22(17) . . ?
O3 Er1 N1 137.52(18) . . ?
O7 Er1 N1 105.95(18) . . ?
O6 Er1 N1 76.04(19) . . ?
O5 Er1 N1 149.74(19) . . ?
O2 Er1 N1 69.74(19) . . ?
O4 Er1 N3 145.74(17) . . ?
O3 Er1 N3 83.57(17) . . ?
O7 Er1 N3 71.47(15) . . ?
O6 Er1 N3 118.20(17) . . ?
O5 Er1 N3 136.60(16) . . ?
O2 Er1 N3 72.44(18) . . ?
N1 Er1 N3 66.07(17) . . ?
C14 O2 Er1 131.9(5) . . ?
C16 O3 Er1 133.4(5) . . ?
C19 O4 Er1 136.1(4) . . ?
C21 O5 Er1 133.6(4) . . ?
C24 O6 Er1 131.5(5) . . ?
C26 O7 Er1 132.9(5) . . ?
C1 N1 C7 108.1(5) . . ?
C1 N1 Er1 116.8(4) . . ?
C7 N1 Er1 134.3(4) . . ?
O1 N2 C1 125.4(7) . . ?
O1 N2 C8 124.0(6) . . ?
C1 N2 C8 109.5(6) . . ?
C6 N3 C2 117.7(5) . . ?
C6 N3 Er1 122.3(4) . . ?
C2 N3 Er1 120.0(4) . . ?
N1 C1 N2 112.3(6) . . ?
N1 C1 C2 122.4(6) . . ?
N2 C1 C2 125.2(6) . . ?
N3 C2 C3 122.9(6) . . ?
N3 C2 C1 113.4(5) . . ?
C3 C2 C1 123.7(6) . . ?
C2 C3 C4 118.4(6) . . ?
C2 C3 H1 120.8 . . ?
C4 C3 H1 120.8 . . ?
C5 C4 C3 118.1(7) . . ?
C5 C4 H2 120.9 . . ?
C3 C4 H2 120.9 . . ?
C6 C5 C4 119.6(7) . . ?
C6 C5 H3 120.2 . . ?
C4 C5 H3 120.2 . . ?
N3 C6 C5 123.4(7) . . ?
N3 C6 H4 118.3 . . ?
C5 C6 H4 118.3 . . ?
C10 C7 C9 110.5(9) . . ?
C10 C7 N1 110.1(6) . . ?
C9 C7 N1 105.5(7) . . ?
C10 C7 C8 113.9(8) . . ?
C9 C7 C8 113.7(8) . . ?
N1 C7 C8 102.5(6) . . ?
N2 C8 C12 107.2(10) . . ?
N2 C8 C11 110.1(8) . . ?
C12 C8 C11 107.8(10) . . ?
N2 C8 C7 99.7(6) . . ?
C12 C8 C7 115.7(9) . . ?
C11 C8 C7 115.7(10) . . ?
C7 C9 H5 109.5 . . ?
C7 C9 H6 109.5 . . ?
H5 C9 H6 109.5 . . ?
C7 C9 H7 109.5 . . ?
H5 C9 H7 109.5 . . ?
H6 C9 H7 109.5 . . ?
C7 C10 H8 109.5 . . ?
C7 C10 H9 109.5 . . ?
H8 C10 H9 109.5 . . ?
C7 C10 H10 109.5 . . ?
H8 C10 H10 109.5 . . ?
H9 C10 H10 109.5 . . ?
C8 C11 H11 109.5 . . ?
C8 C11 H12 109.5 . . ?
H11 C11 H12 109.5 . . ?
C8 C11 H13 109.5 . . ?
H11 C11 H13 109.5 . . ?
H12 C11 H13 109.5 . . ?
C8 C12 H14 109.5 . . ?
C8 C12 H15 109.5 . . ?
H14 C12 H15 109.5 . . ?
C8 C12 H16 109.5 . . ?
H14 C12 H16 109.5 . . ?
H15 C12 H16 109.5 . . ?
F3 C13 F2 108.8(11) . . ?
F3 C13 F1 108.2(10) . . ?
F2 C13 F1 105.6(10) . . ?
F3 C13 C14 110.6(9) . . ?
F2 C13 C14 111.3(8) . . ?
F1 C13 C14 112.2(10) . . ?
O2 C14 C15 129.2(7) . . ?
O2 C14 C13 111.9(8) . . ?
C15 C14 C13 118.9(8) . . ?
C16 C15 C14 120.4(7) . . ?
C16 C15 H17 119.8 . . ?
C14 C15 H17 119.8 . . ?
O3 C16 C15 128.1(7) . . ?
O3 C16 C17 113.2(7) . . ?
C15 C16 C17 118.6(7) . . ?
F5 C17 F6 108.3(10) . . ?
F5 C17 F4 103.4(10) . . ?
F6 C17 F4 105.5(9) . . ?
F5 C17 C16 112.3(8) . . ?
F6 C17 C16 114.7(9) . . ?
F4 C17 C16 111.9(9) . . ?
F7 C18 F8 107.4(12) . . ?
F7 C18 F9 108.8(11) . . ?
F8 C18 F9 103.4(9) . . ?
F7 C18 C19 114.6(8) . . ?
F8 C18 C19 111.5(9) . . ?
F9 C18 C19 110.5(10) . . ?
O4 C19 C20 127.6(7) . . ?
O4 C19 C18 113.5(6) . . ?
C20 C19 C18 118.8(7) . . ?
C21 C20 C19 121.6(7) . . ?
C21 C20 H18 119.2 . . ?
C19 C20 H18 119.2 . . ?
O5 C21 C20 127.8(6) . . ?
O5 C21 C22 115.6(7) . . ?
C20 C21 C22 116.6(7) . . ?
F12 C22 F11 107.4(13) . . ?
F12 C22 F10 94.5(11) . . ?
F11 C22 F10 107.5(13) . . ?
F12 C22 C21 113.1(11) . . ?
F11 C22 C21 119.9(8) . . ?
F10 C22 C21 111.3(11) . . ?
F14 C23 F13 101.9(15) . . ?
F14 C23 F15 99.3(15) . . ?
F13 C23 F15 102.2(13) . . ?
F14 C23 C24 116.2(12) . . ?
F13 C23 C24 120.7(13) . . ?
F15 C23 C24 113.5(13) . . ?
O6 C24 C25 128.1(7) . . ?
O6 C24 C23 115.5(9) . . ?
C25 C24 C23 116.3(9) . . ?
C26 C25 C24 121.7(8) . . ?
C26 C25 H19 119.1 . . ?
C24 C25 H19 119.1 . . ?
O7 C26 C25 128.4(7) . . ?
O7 C26 C27 113.8(8) . . ?
C25 C26 C27 117.8(8) . . ?
F18 C27 F17 110.9(11) . . ?
F18 C27 F16 103.0(11) . . ?
F17 C27 F16 95.9(10) . . ?
F18 C27 C26 117.7(9) . . ?
F17 C27 C26 116.2(9) . . ?
F16 C27 C26 110.0(9) . . ?

loop_
_geom_bond_atom_site_label_1
_geom_bond_atom_site_label_2
_geom_bond_distance
_geom_bond_site_symmetry_2
_geom_bond_publ_flag
Er1 O4 2.269(4) . ?
Er1 O3 2.298(5) . ?
Er1 O7 2.298(5) . ?
Er1 O6 2.320(4) . ?
Er1 O5 2.368(4) . ?
Er1 O2 2.373(5) . ?
Er1 N1 2.496(5) . ?
Er1 N3 2.501(5) . ?
F1 C13 1.327(13) . ?
F2 C13 1.301(12) . ?
F3 C13 1.290(14) . ?
F4 C17 1.324(13) . ?
F5 C17 1.311(12) . ?
F6 C17 1.311(11) . ?
F7 C18 1.255(11) . ?
F8 C18 1.286(13) . ?
F9 C18 1.327(14) . ?
F10 C22 1.286(15) . ?
F11 C22 1.221(10) . ?
F12 C22 1.218(16) . ?
F13 C23 1.196(14) . ?
F14 C23 1.188(15) . ?
F15 C23 1.216(16) . ?
F16 C27 1.338(13) . ?
F17 C27 1.280(12) . ?
F18 C27 1.188(11) . ?
O1 N2 1.285(8) . ?
O2 C14 1.227(9) . ?
O3 C16 1.247(8) . ?
O4 C19 1.256(8) . ?
O5 C21 1.236(8) . ?
O6 C24 1.246(9) . ?
O7 C26 1.246(8) . ?
N1 C1 1.298(8) . ?
N1 C7 1.512(8) . ?
N2 C1 1.387(8) . ?
N2 C8 1.466(10) . ?
N3 C6 1.317(8) . ?
N3 C2 1.353(7) . ?
C1 C2 1.483(9) . ?
C2 C3 1.375(9) . ?
C3 C4 1.395(10) . ?
C3 H1 0.9300 . ?
C4 C5 1.379(10) . ?
C4 H2 0.9300 . ?
C5 C6 1.368(9) . ?
C5 H3 0.9300 . ?
C6 H4 0.9300 . ?
C7 C10 1.494(11) . ?
C7 C9 1.504(12) . ?
C7 C8 1.551(12) . ?
C8 C12 1.508(15) . ?
C8 C11 1.517(12) . ?
C9 H5 0.9600 . ?
C9 H6 0.9600 . ?
C9 H7 0.9600 . ?
C10 H8 0.9600 . ?
C10 H9 0.9600 . ?
C10 H10 0.9600 . ?
C11 H11 0.9600 . ?
C11 H12 0.9600 . ?
C11 H13 0.9600 . ?
C12 H14 0.9600 . ?
C12 H15 0.9600 . ?
C12 H16 0.9600 . ?
C13 C14 1.545(12) . ?
C14 C15 1.387(11) . ?
C15 C16 1.374(11) . ?
C15 H17 0.9300 . ?
C16 C17 1.510(12) . ?
C18 C19 1.526(11) . ?
C19 C20 1.373(10) . ?
C20 C21 1.372(10) . ?
C20 H18 0.9300 . ?
C21 C22 1.498(10) . ?
C23 C24 1.481(12) . ?
C24 C25 1.380(12) . ?
C25 C26 1.374(11) . ?
C25 H19 0.9300 . ?
C26 C27 1.498(11) . ?

loop_
_geom_torsion_atom_site_label_1
_geom_torsion_atom_site_label_2
_geom_torsion_atom_site_label_3
_geom_torsion_atom_site_label_4
_geom_torsion
_geom_torsion_site_symmetry_1
_geom_torsion_site_symmetry_2
_geom_torsion_site_symmetry_3
_geom_torsion_site_symmetry_4
_geom_torsion_publ_flag
O4 Er1 O2 C14 -88.1(7) . . . . ?
O3 Er1 O2 C14 11.3(6) . . . . ?
O7 Er1 O2 C14 79.8(7) . . . . ?
O6 Er1 O2 C14 -147.6(6) . . . . ?
O5 Er1 O2 C14 -37.0(7) . . . . ?
N1 Er1 O2 C14 170.1(7) . . . . ?
N3 Er1 O2 C14 99.8(7) . . . . ?
O4 Er1 O3 C16 51.2(6) . . . . ?
O7 Er1 O3 C16 -165.7(6) . . . . ?
O6 Er1 O3 C16 131.9(6) . . . . ?
O5 Er1 O3 C16 122.0(7) . . . . ?
O2 Er1 O3 C16 -20.9(6) . . . . ?
N1 Er1 O3 C16 -51.1(7) . . . . ?
N3 Er1 O3 C16 -94.4(6) . . . . ?
O3 Er1 O4 C19 76.0(7) . . . . ?
O7 Er1 O4 C19 -20.3(9) . . . . ?
O6 Er1 O4 C19 -70.5(7) . . . . ?
O5 Er1 O4 C19 5.9(7) . . . . ?
O2 Er1 O4 C19 147.3(8) . . . . ?
N1 Er1 O4 C19 -145.5(7) . . . . ?
N3 Er1 O4 C19 160.6(7) . . . . ?
O4 Er1 O5 C21 -3.9(7) . . . . ?
O3 Er1 O5 C21 -104.0(7) . . . . ?
O7 Er1 O5 C21 159.9(7) . . . . ?
O6 Er1 O5 C21 81.6(7) . . . . ?
O2 Er1 O5 C21 -55.4(8) . . . . ?
N1 Er1 O5 C21 66.8(8) . . . . ?
N3 Er1 O5 C21 -163.3(6) . . . . ?
O4 Er1 O6 C24 133.3(7) . . . . ?
O3 Er1 O6 C24 48.8(8) . . . . ?
O7 Er1 O6 C24 -17.9(6) . . . . ?
O5 Er1 O6 C24 58.6(7) . . . . ?
O2 Er1 O6 C24 -169.7(6) . . . . ?
N1 Er1 O6 C24 -129.1(7) . . . . ?
N3 Er1 O6 C24 -76.5(7) . . . . ?
O4 Er1 O7 C26 -38.4(8) . . . . ?
O3 Er1 O7 C26 -135.9(6) . . . . ?
O6 Er1 O7 C26 13.6(6) . . . . ?
O5 Er1 O7 C26 -64.6(6) . . . . ?
O2 Er1 O7 C26 161.2(6) . . . . ?
N1 Er1 O7 C26 83.8(6) . . . . ?
N3 Er1 O7 C26 141.1(7) . . . . ?
O4 Er1 N1 C1 -140.1(5) . . . . ?
O3 Er1 N1 C1 -38.2(6) . . . . ?
O7 Er1 N1 C1 70.8(5) . . . . ?
O6 Er1 N1 C1 140.1(5) . . . . ?
O5 Er1 N1 C1 154.8(4) . . . . ?
O2 Er1 N1 C1 -69.1(5) . . . . ?
N3 Er1 N1 C1 10.0(5) . . . . ?
O4 Er1 N1 C7 27.5(7) . . . . ?
O3 Er1 N1 C7 129.5(7) . . . . ?
O7 Er1 N1 C7 -121.5(7) . . . . ?
O6 Er1 N1 C7 -52.3(7) . . . . ?
O5 Er1 N1 C7 -37.6(9) . . . . ?
O2 Er1 N1 C7 98.5(7) . . . . ?
N3 Er1 N1 C7 177.7(8) . . . . ?
O4 Er1 N3 C6 -123.2(5) . . . . ?
O3 Er1 N3 C6 -35.3(5) . . . . ?
O7 Er1 N3 C6 57.4(5) . . . . ?
O6 Er1 N3 C6 117.6(5) . . . . ?
O5 Er1 N3 C6 20.2(7) . . . . ?
O2 Er1 N3 C6 -109.8(6) . . . . ?
N1 Er1 N3 C6 175.1(6) . . . . ?
O4 Er1 N3 C2 55.9(6) . . . . ?
O3 Er1 N3 C2 143.8(5) . . . . ?
O7 Er1 N3 C2 -123.6(5) . . . . ?
O6 Er1 N3 C2 -63.3(5) . . . . ?
O5 Er1 N3 C2 -160.8(4) . . . . ?
O2 Er1 N3 C2 69.3(5) . . . . ?
N1 Er1 N3 C2 -5.8(5) . . . . ?
C7 N1 C1 N2 -8.7(9) . . . . ?
Er1 N1 C1 N2 162.0(5) . . . . ?
C7 N1 C1 C2 175.1(7) . . . . ?
Er1 N1 C1 C2 -14.2(9) . . . . ?
O1 N2 C1 N1 -179.2(8) . . . . ?
C8 N2 C1 N1 -10.5(10) . . . . ?
O1 N2 C1 C2 -3.2(14) . . . . ?
C8 N2 C1 C2 165.6(8) . . . . ?
C6 N3 C2 C3 -0.4(10) . . . . ?
Er1 N3 C2 C3 -179.5(6) . . . . ?
C6 N3 C2 C1 -179.3(6) . . . . ?
Er1 N3 C2 C1 1.6(7) . . . . ?
N1 C1 C2 N3 8.6(10) . . . . ?
N2 C1 C2 N3 -167.0(7) . . . . ?
N1 C1 C2 C3 -170.3(7) . . . . ?
N2 C1 C2 C3 14.0(12) . . . . ?
N3 C2 C3 C4 1.3(12) . . . . ?
C1 C2 C3 C4 -179.8(7) . . . . ?
C2 C3 C4 C5 -1.2(12) . . . . ?
C3 C4 C5 C6 0.3(12) . . . . ?
C2 N3 C6 C5 -0.7(11) . . . . ?
Er1 N3 C6 C5 178.4(6) . . . . ?
C4 C5 C6 N3 0.7(12) . . . . ?
C1 N1 C7 C10 144.5(8) . . . . ?
Er1 N1 C7 C10 -23.9(11) . . . . ?
C1 N1 C7 C9 -96.3(8) . . . . ?
Er1 N1 C7 C9 95.3(8) . . . . ?
C1 N1 C7 C8 23.0(9) . . . . ?
Er1 N1 C7 C8 -145.5(6) . . . . ?
O1 N2 C8 C12 71.5(12) . . . . ?
C1 N2 C8 C12 -97.4(9) . . . . ?
O1 N2 C8 C11 -45.4(15) . . . . ?
C1 N2 C8 C11 145.7(10) . . . . ?
O1 N2 C8 C7 -167.5(9) . . . . ?
C1 N2 C8 C7 23.5(10) . . . . ?
C10 C7 C8 N2 -145.6(8) . . . . ?
C9 C7 C8 N2 86.6(9) . . . . ?
N1 C7 C8 N2 -26.8(9) . . . . ?
C10 C7 C8 C12 -31.1(12) . . . . ?
C9 C7 C8 C12 -158.9(9) . . . . ?
N1 C7 C8 C12 87.8(10) . . . . ?
C10 C7 C8 C11 96.4(11) . . . . ?
C9 C7 C8 C11 -31.5(11) . . . . ?
N1 C7 C8 C11 -144.8(8) . . . . ?
Er1 O2 C14 C15 -0.9(12) . . . . ?
Er1 O2 C14 C13 177.0(6) . . . . ?
F3 C13 C14 O2 58.0(12) . . . . ?
F2 C13 C14 O2 -62.9(12) . . . . ?
F1 C13 C14 O2 179.0(9) . . . . ?
F3 C13 C14 C15 -123.8(11) . . . . ?
F2 C13 C14 C15 115.2(10) . . . . ?
F1 C13 C14 C15 -2.9(14) . . . . ?
O2 C14 C15 C16 -9.3(13) . . . . ?
C13 C14 C15 C16 172.8(8) . . . . ?
Er1 O3 C16 C15 20.8(12) . . . . ?
Er1 O3 C16 C17 -158.9(7) . . . . ?
C14 C15 C16 O3 -0.5(13) . . . . ?
C14 C15 C16 C17 179.1(8) . . . . ?
O3 C16 C17 F5 51.0(13) . . . . ?
C15 C16 C17 F5 -128.7(10) . . . . ?
O3 C16 C17 F6 175.2(9) . . . . ?
C15 C16 C17 F6 -4.5(15) . . . . ?
O3 C16 C17 F4 -64.7(11) . . . . ?
C15 C16 C17 F4 115.6(9) . . . . ?
Er1 O4 C19 C20 -5.6(14) . . . . ?
Er1 O4 C19 C18 175.9(7) . . . . ?
F7 C18 C19 O4 172.5(12) . . . . ?
F8 C18 C19 O4 -65.4(12) . . . . ?
F9 C18 C19 O4 49.0(13) . . . . ?
F7 C18 C19 C20 -6.2(18) . . . . ?
F8 C18 C19 C20 116.0(10) . . . . ?
F9 C18 C19 C20 -129.6(10) . . . . ?
O4 C19 C20 C21 -0.1(16) . . . . ?
C18 C19 C20 C21 178.4(10) . . . . ?
Er1 O5 C21 C20 1.4(14) . . . . ?
Er1 O5 C21 C22 -178.5(8) . . . . ?
C19 C20 C21 O5 2.0(16) . . . . ?
C19 C20 C21 C22 -178.1(10) . . . . ?
O5 C21 C22 F12 -67.9(18) . . . . ?
C20 C21 C22 F12 112.2(14) . . . . ?
O5 C21 C22 F11 163.6(13) . . . . ?
C20 C21 C22 F11 -16(2) . . . . ?
O5 C21 C22 F10 37.0(18) . . . . ?
C20 C21 C22 F10 -142.9(14) . . . . ?
Er1 O6 C24 C25 18.1(13) . . . . ?
Er1 O6 C24 C23 -166.3(8) . . . . ?
F14 C23 C24 O6 -56(2) . . . . ?
F13 C23 C24 O6 179.9(16) . . . . ?
F15 C23 C24 O6 58.1(19) . . . . ?
F14 C23 C24 C25 120.0(19) . . . . ?
F13 C23 C24 C25 -4(2) . . . . ?
F15 C23 C24 C25 -125.8(17) . . . . ?
O6 C24 C25 C26 -4.4(15) . . . . ?
C23 C24 C25 C26 -179.9(10) . . . . ?
Er1 O7 C26 C25 -8.9(12) . . . . ?
Er1 O7 C26 C27 170.4(6) . . . . ?
C24 C25 C26 O7 -0.6(14) . . . . ?
C24 C25 C26 C27 -179.9(9) . . . . ?
O7 C26 C27 F18 -54.7(15) . . . . ?
C25 C26 C27 F18 124.7(13) . . . . ?
O7 C26 C27 F17 170.4(11) . . . . ?
C25 C26 C27 F17 -10.3(15) . . . . ?
O7 C26 C27 F16 62.9(12) . . . . ?
C25 C26 C27 F16 -117.8(11) . . . . ?
